data_1569014
loop_
_publ_author_name
'Benner, Florian'
'La Droitte, L&#xe9;o'
'Cador, Olivier'
'Le Guennic, Boris'
'Demir, Selvan'

_publ_section_title
;
 Magnetic hysteresis and large coercivity in bisbenzimidazole
 radical-bridged dilanthanide complexes.
;
_journal_issue 21
_journal_name_full 'Chemical science'
_journal_page_first 5577
_journal_page_last 5592
_journal_paper_doi 10.1039/d3sc01562a
_journal_volume 14
_journal_year 2023
_chemical_formula_moiety 'C54 H68 Dy2 N4, 0.5(C8 H8), 0.5(C6 H8)'
_chemical_formula_sum 'C61 H76 Dy2 N4'
_chemical_formula_weight 1190.25
_space_group_crystal_system triclinic
_space_group_IT_number 2
_space_group_name_Hall '-P 1'
_space_group_name_H-M_alt 'P -1'
_atom_sites_solution_hydrogens geom
_atom_sites_solution_primary dual
_audit_creation_date 2022-05-04
_audit_creation_method
;
Olex2 1.2
(compiled 2018.05.29 svn.r3508 for OlexSys, GUI svn.r5506)
;
_audit_update_record
;
2022-05-14 deposited with the CCDC.	2023-04-10 downloaded from the CCDC.
;
_cell_angle_alpha 67.7720(10)
_cell_angle_beta 87.5370(10)
_cell_angle_gamma 79.1990(10)
_cell_formula_units_Z 1
_cell_length_a 10.5529(6)
_cell_length_b 11.0230(6)
_cell_length_c 12.4361(7)
_cell_measurement_reflns_used 9895
_cell_measurement_temperature 173(2)
_cell_measurement_theta_max 26.39
_cell_measurement_theta_min 2.60
_cell_volume 1314.78(13)
_computing_cell_refinement 'SAINT v8.34A (Bruker, 2013)'
_computing_data_collection 'COSMO (BRUKER, V1.61, 2009)'
_computing_data_reduction 'SAINT v8.34A (Bruker, 2013)'
_computing_molecular_graphics 'Olex2 (Dolomanov et al., 2009)'
_computing_publication_material 'Olex2 (Dolomanov et al., 2009)'
_computing_structure_refinement 'ShelXL (Sheldrick, 2015)'
_computing_structure_solution 'ShelXT (Sheldrick, 2015)'
_diffrn_ambient_temperature 173.15
_diffrn_detector_area_resol_mean 8.36
_diffrn_measured_fraction_theta_full 0.997
_diffrn_measured_fraction_theta_max 0.995
_diffrn_measurement_device_type 'Bruker APEX-II CCD'
_diffrn_measurement_method '\f and \w scans'
_diffrn_radiation_type MoK\a
_diffrn_radiation_wavelength 0.71073
_diffrn_reflns_av_R_equivalents 0.0137
_diffrn_reflns_av_unetI/netI 0.0191
_diffrn_reflns_Laue_measured_fraction_full 0.997
_diffrn_reflns_Laue_measured_fraction_max 0.995
_diffrn_reflns_limit_h_max 13
_diffrn_reflns_limit_h_min -13
_diffrn_reflns_limit_k_max 13
_diffrn_reflns_limit_k_min -13
_diffrn_reflns_limit_l_max 15
_diffrn_reflns_limit_l_min -15
_diffrn_reflns_number 10374
_diffrn_reflns_point_group_measured_fraction_full 0.997
_diffrn_reflns_point_group_measured_fraction_max 0.995
_diffrn_reflns_theta_full 25.242
_diffrn_reflns_theta_max 26.400
_diffrn_reflns_theta_min 1.770
_diffrn_standards_number 0
_exptl_absorpt_coefficient_mu 2.862
_exptl_absorpt_correction_type none
_exptl_absorpt_process_details
;
 TWINABS-2012/1 (Bruker,2012) was used for absorption correction.

Final HKLF 4 output contains 52287 reflections, Rint = 0.0433
 (16948 with I > 3sig(I), Rint = 0.0143)
;
_exptl_crystal_colour 'clear light yellow'
_exptl_crystal_colour_lustre clear
_exptl_crystal_colour_modifier light
_exptl_crystal_colour_primary yellow
_exptl_crystal_density_diffrn 1.503
_exptl_crystal_description block
_exptl_crystal_F_000 602
_exptl_crystal_size_max 0.277
_exptl_crystal_size_mid 0.157
_exptl_crystal_size_min 0.153
_refine_diff_density_max 1.379
_refine_diff_density_min -0.587
_refine_diff_density_rms 0.080
_refine_ls_extinction_method none
_refine_ls_goodness_of_fit_ref 1.074
_refine_ls_hydrogen_treatment constr
_refine_ls_matrix_type full
_refine_ls_number_parameters 310
_refine_ls_number_reflns 5366
_refine_ls_number_restraints 0
_refine_ls_restrained_S_all 1.074
_refine_ls_R_factor_all 0.0205
_refine_ls_R_factor_gt 0.0194
_refine_ls_shift/su_max 0.001
_refine_ls_shift/su_mean 0.000
_refine_ls_structure_factor_coef Fsqd
_refine_ls_weighting_details 'w=1/[\s^2^(Fo^2^)+(0.0186P)^2^+1.8352P] where P=(Fo^2^+2Fc^2^)/3'
_refine_ls_weighting_scheme calc
_refine_ls_wR_factor_gt 0.0464
_refine_ls_wR_factor_ref 0.0475
_reflns_Friedel_coverage 0.000
_reflns_number_gt 5141
_reflns_number_total 5366
_reflns_threshold_expression 'I > 2\s(I)'
_cod_data_source_file d3sc01562a2.cif
_cod_data_source_block fb176tol_corr
_cod_depositor_comments 'Adding full bibliography for 1569012--1569017.cif.'
_cod_database_code 1569014
_shelxl_version_number 2013-3
_shelx_space_group_comment
;
The symmetry employed for this shelxl refinement is uniquely defined
by the following loop, which should always be used as a source of
symmetry information in preference to the above space-group names.
They are only intended as comments.
;
_shelx_estimated_absorpt_t_max 0.669
_shelx_estimated_absorpt_t_min 0.504
_olex2_refinement_description
;
1. Fixed Uiso
 At 1.2 times of:
  All C(H) groups
 At 1.5 times of:
  All C(H,H,H) groups
2. Others
 Fixed Sof: C31(0.5) H31(0.5) C29(0.5) H29(0.5) C32(0.5) H32(0.5) C30(0.5)
 H30(0.5) C33(0.5) C28(0.5) H28A(0.5) H28B(0.5) H28C(0.5) C34(0.5) H34(0.5)
3.a Aromatic/amide H refined with riding coordinates:
 C6(H6), C3(H3), C5(H5), C4(H4), C31(H31), C29(H29), C32(H32), C30(H30),
 C34(H34)
3.b Idealised Me refined as rotating group:
 C13(H13A,H13B,H13C), C26(H26A,H26B,H26C), C17(H17A,H17B,H17C), C25(H25A,H25B,
 H25C), C23(H23A,H23B,H23C), C27(H27A,H27B,H27C), C24(H24A,H24B,H24C), C14(H14A,
 H14B,H14C), C15(H15A,H15B,H15C), C16(H16A,H16B,H16C), C28(H28A,H28B,H28C)
;
_olex2_submission_special_instructions 'No special instructions were received'

loop_
_space_group_symop_operation_xyz
'x, y, z'
'-x, -y, -z'

loop_
_atom_site_label
_atom_site_type_symbol
_atom_site_fract_x
_atom_site_fract_y
_atom_site_fract_z
_atom_site_U_iso_or_equiv
_atom_site_adp_type
_atom_site_occupancy
_atom_site_site_symmetry_order
_atom_site_calc_flag
_atom_site_refinement_flags_posn
_atom_site_refinement_flags_adp
_atom_site_refinement_flags_occupancy
_atom_site_disorder_assembly
_atom_site_disorder_group
Dy1 Dy 0.30512(2) 0.24035(2) 0.33669(2) 0.01774(4) Uani 1 1 d . . . . .
N1 N 0.44644(19) 0.03493(19) 0.35140(16) 0.0194(4) Uani 1 1 d . . . . .
N2 N 0.58264(19) -0.14846(19) 0.47486(17) 0.0188(4) Uani 1 1 d . . . . .
C2 C 0.5697(2) -0.1648(2) 0.3708(2) 0.0194(5) Uani 1 1 d . . . . .
C7 C 0.4863(2) -0.0521(2) 0.2950(2) 0.0191(4) Uani 1 1 d . . . . .
C6 C 0.4545(3) -0.0424(3) 0.1838(2) 0.0258(5) Uani 1 1 d . . . . .
H6 H 0.3987 0.0338 0.1323 0.031 Uiso 1 1 calc R . . . .
C1 C 0.5075(2) -0.0291(2) 0.45593(19) 0.0175(4) Uani 1 1 d . . . . .
C3 C 0.6222(3) -0.2705(3) 0.3363(2) 0.0261(5) Uani 1 1 d . . . . .
H3 H 0.6785 -0.3470 0.3868 0.031 Uiso 1 1 calc R . . . .
C19 C 0.3850(3) 0.3901(2) 0.1311(2) 0.0274(5) Uani 1 1 d . . . . .
C10 C 0.0781(3) 0.2099(3) 0.2752(3) 0.0327(6) Uani 1 1 d . . . . .
C9 C 0.1335(2) 0.0854(3) 0.3608(2) 0.0273(5) Uani 1 1 d . . . . .
C18 C 0.4965(3) 0.3418(2) 0.2050(2) 0.0274(5) Uani 1 1 d . . . . .
C8 C 0.1376(2) 0.1018(3) 0.4680(2) 0.0248(5) Uani 1 1 d . . . . .
C21 C 0.3549(2) 0.4835(2) 0.2688(2) 0.0241(5) Uani 1 1 d . . . . .
C5 C 0.5070(3) -0.1473(3) 0.1513(2) 0.0295(6) Uani 1 1 d . . . . .
H5 H 0.4868 -0.1432 0.0761 0.035 Uiso 1 1 calc R . . . .
C22 C 0.4782(2) 0.3988(2) 0.2908(2) 0.0248(5) Uani 1 1 d . . . . .
C12 C 0.0854(2) 0.2368(3) 0.4487(2) 0.0282(6) Uani 1 1 d . . . . .
C4 C 0.5895(3) -0.2597(3) 0.2266(2) 0.0306(6) Uani 1 1 d . . . . .
H4 H 0.6238 -0.3303 0.2015 0.037 Uiso 1 1 calc R . . . .
C11 C 0.0467(2) 0.3027(3) 0.3307(3) 0.0320(6) Uani 1 1 d . . . . .
C20 C 0.2984(3) 0.4793(2) 0.1691(2) 0.0254(5) Uani 1 1 d . . . . .
C13 C 0.1815(3) -0.0095(3) 0.5817(3) 0.0344(6) Uani 1 1 d . . . . .
H13A H 0.2633 -0.0627 0.5718 0.052 Uiso 1 1 calc GR . . . .
H13B H 0.1162 -0.0662 0.6078 0.052 Uiso 1 1 calc GR . . . .
H13C H 0.1938 0.0279 0.6398 0.052 Uiso 1 1 calc GR . . . .
C26 C 0.2990(3) 0.5711(3) 0.3338(3) 0.0353(6) Uani 1 1 d . . . . .
H26A H 0.2047 0.5905 0.3247 0.053 Uiso 1 1 calc GR . . . .
H26B H 0.3321 0.6547 0.3024 0.053 Uiso 1 1 calc GR . . . .
H26C H 0.3239 0.5251 0.4164 0.053 Uiso 1 1 calc GR . . . .
C17 C 0.0631(3) 0.2978(3) 0.5393(3) 0.0425(7) Uani 1 1 d . . . . .
H17A H 0.1120 0.2380 0.6108 0.064 Uiso 1 1 calc GR . . . .
H17B H -0.0291 0.3114 0.5554 0.064 Uiso 1 1 calc GR . . . .
H17C H 0.0918 0.3838 0.5105 0.064 Uiso 1 1 calc GR . . . .
C25 C 0.5764(3) 0.3814(3) 0.3816(3) 0.0370(7) Uani 1 1 d . . . . .
H25A H 0.5330 0.4028 0.4452 0.055 Uiso 1 1 calc GR . . . .
H25B H 0.6378 0.4413 0.3471 0.055 Uiso 1 1 calc GR . . . .
H25C H 0.6228 0.2889 0.4119 0.055 Uiso 1 1 calc GR . . . .
C23 C 0.3699(4) 0.3655(3) 0.0215(2) 0.0432(8) Uani 1 1 d . . . . .
H23A H 0.4047 0.2718 0.0353 0.065 Uiso 1 1 calc GR . . . .
H23B H 0.4169 0.4228 -0.0409 0.065 Uiso 1 1 calc GR . . . .
H23C H 0.2782 0.3859 -0.0012 0.065 Uiso 1 1 calc GR . . . .
C27 C 0.1799(3) 0.5700(3) 0.1016(3) 0.0395(7) Uani 1 1 d . . . . .
H27A H 0.1334 0.5204 0.0710 0.059 Uiso 1 1 calc GR . . . .
H27B H 0.2053 0.6449 0.0369 0.059 Uiso 1 1 calc GR . . . .
H27C H 0.1239 0.6041 0.1527 0.059 Uiso 1 1 calc GR . . . .
C24 C 0.6190(3) 0.2589(3) 0.1854(3) 0.0421(8) Uani 1 1 d . . . . .
H24A H 0.6086 0.1657 0.2112 0.063 Uiso 1 1 calc GR . . . .
H24B H 0.6904 0.2650 0.2297 0.063 Uiso 1 1 calc GR . . . .
H24C H 0.6377 0.2920 0.1024 0.063 Uiso 1 1 calc GR . . . .
C14 C 0.1652(3) -0.0455(3) 0.3449(3) 0.0415(7) Uani 1 1 d . . . . .
H14A H 0.1865 -0.0295 0.2638 0.062 Uiso 1 1 calc GR . . . .
H14B H 0.0905 -0.0901 0.3648 0.062 Uiso 1 1 calc GR . . . .
H14C H 0.2391 -0.1022 0.3958 0.062 Uiso 1 1 calc GR . . . .
C15 C 0.0434(4) 0.2331(4) 0.1521(3) 0.0524(9) Uani 1 1 d . . . . .
H15A H 0.0386 0.3276 0.1033 0.079 Uiso 1 1 calc GR . . . .
H15B H -0.0405 0.2080 0.1497 0.079 Uiso 1 1 calc GR . . . .
H15C H 0.1094 0.1788 0.1230 0.079 Uiso 1 1 calc GR . . . .
C16 C -0.0399(3) 0.4383(3) 0.2827(4) 0.0536(9) Uani 1 1 d . . . . .
H16A H -0.0031 0.5017 0.3040 0.080 Uiso 1 1 calc GR . . . .
H16B H -0.1258 0.4320 0.3153 0.080 Uiso 1 1 calc GR . . . .
H16C H -0.0469 0.4689 0.1979 0.080 Uiso 1 1 calc GR . . . .
C31 C 0.0280(9) -0.0970(8) 0.0905(7) 0.043(2) Uiso 0.5 1 d . . P A 2
H31 H 0.0631 -0.1506 0.1663 0.052 Uiso 0.5 1 calc R . P A 2
C29 C 0.1940(8) -0.0011(9) -0.0469(8) 0.0552(19) Uiso 0.5 1 d . . P A 2
H29 H 0.2807 -0.0007 -0.0709 0.066 Uiso 0.5 1 calc R . P A 2
C32 C -0.0699(11) -0.1054(11) 0.1209(10) 0.082(3) Uiso 0.5 1 d . . P A 2
H32 H -0.0827 -0.1757 0.1914 0.098 Uiso 0.5 1 calc R . P A 2
C30 C 0.1611(9) -0.0828(9) 0.0447(8) 0.066(2) Uiso 0.5 1 d . . P A 2
H30 H 0.2299 -0.1456 0.0931 0.080 Uiso 0.5 1 calc R . P A 2
C33 C -0.0623(6) -0.0113(7) 0.0281(6) 0.0450(15) Uiso 0.5 1 d . . P B 1
C28 C 0.1723(11) 0.0502(11) -0.0933(10) 0.075(3) Uiso 0.5 1 d . . P C 1
H28A H 0.2391 0.0510 -0.0413 0.113 Uiso 0.5 1 calc GR . P C 1
H28B H 0.1475 0.1396 -0.1533 0.113 Uiso 0.5 1 calc GR . P C 1
H28C H 0.2061 -0.0133 -0.1301 0.113 Uiso 0.5 1 calc GR . P C 1
C34 C -0.0651(8) 0.0865(7) -0.0716(6) 0.0358(17) Uiso 0.5 1 d . . P B 1
H34 H -0.1160 0.1583 -0.1318 0.043 Uiso 0.5 1 calc R . P B 1

loop_
_atom_site_aniso_label
_atom_site_aniso_U_11
_atom_site_aniso_U_22
_atom_site_aniso_U_33
_atom_site_aniso_U_23
_atom_site_aniso_U_13
_atom_site_aniso_U_12
Dy1 0.01864(6) 0.01622(6) 0.01826(6) -0.00683(4) 0.00028(4) -0.00226(4)
N1 0.0219(10) 0.0201(10) 0.0179(9) -0.0090(8) -0.0001(7) -0.0036(8)
N2 0.0215(10) 0.0172(9) 0.0193(10) -0.0090(8) 0.0015(7) -0.0034(8)
C2 0.0227(11) 0.0197(11) 0.0186(11) -0.0097(9) 0.0034(9) -0.0062(9)
C7 0.0196(11) 0.0183(11) 0.0213(11) -0.0096(9) 0.0029(9) -0.0041(9)
C6 0.0318(13) 0.0260(13) 0.0202(12) -0.0103(10) -0.0009(10) -0.0028(10)
C1 0.0169(10) 0.0178(11) 0.0194(11) -0.0079(9) 0.0021(8) -0.0054(8)
C3 0.0326(13) 0.0209(12) 0.0244(12) -0.0106(10) 0.0006(10) 0.0001(10)
C19 0.0407(15) 0.0210(12) 0.0194(12) -0.0060(10) 0.0072(10) -0.0079(11)
C10 0.0234(13) 0.0397(16) 0.0356(15) -0.0124(12) -0.0035(11) -0.0100(11)
C9 0.0187(11) 0.0290(13) 0.0379(15) -0.0147(11) 0.0015(10) -0.0085(10)
C18 0.0283(13) 0.0197(12) 0.0304(13) -0.0054(10) 0.0105(10) -0.0063(10)
C8 0.0177(11) 0.0257(13) 0.0304(13) -0.0085(10) 0.0049(10) -0.0075(10)
C21 0.0311(13) 0.0170(11) 0.0249(12) -0.0079(10) 0.0043(10) -0.0071(10)
C5 0.0424(15) 0.0315(14) 0.0187(12) -0.0137(11) 0.0013(11) -0.0081(12)
C22 0.0257(12) 0.0212(12) 0.0254(12) -0.0043(10) 0.0020(10) -0.0097(10)
C12 0.0188(12) 0.0272(13) 0.0394(15) -0.0139(12) 0.0086(10) -0.0049(10)
C4 0.0426(15) 0.0268(13) 0.0272(13) -0.0173(11) 0.0055(11) -0.0034(11)
C11 0.0177(12) 0.0287(14) 0.0443(16) -0.0089(12) -0.0007(11) -0.0018(10)
C20 0.0318(13) 0.0181(11) 0.0223(12) -0.0033(10) -0.0002(10) -0.0044(10)
C13 0.0268(13) 0.0303(14) 0.0371(15) -0.0020(12) 0.0069(11) -0.0086(11)
C26 0.0465(17) 0.0286(14) 0.0362(15) -0.0180(12) 0.0088(13) -0.0090(12)
C17 0.0371(16) 0.0446(18) 0.056(2) -0.0296(16) 0.0201(14) -0.0136(14)
C25 0.0346(15) 0.0336(15) 0.0408(16) -0.0061(13) -0.0059(12) -0.0172(12)
C23 0.072(2) 0.0369(16) 0.0251(14) -0.0153(13) 0.0096(14) -0.0136(15)
C27 0.0397(16) 0.0311(15) 0.0350(16) -0.0005(12) -0.0050(13) -0.0007(12)
C24 0.0355(16) 0.0314(15) 0.0489(18) -0.0072(13) 0.0205(14) -0.0024(12)
C14 0.0361(16) 0.0384(16) 0.065(2) -0.0325(16) 0.0109(14) -0.0166(13)
C15 0.050(2) 0.064(2) 0.0427(19) -0.0143(17) -0.0164(15) -0.0185(17)
C16 0.0287(16) 0.0372(18) 0.073(2) -0.0029(17) 0.0037(15) 0.0059(13)

loop_
_atom_type_symbol
_atom_type_description
_atom_type_scat_dispersion_real
_atom_type_scat_dispersion_imag
_atom_type_scat_source
C C 0.0033 0.0016 'International Tables Vol C Tables 4.2.6.8 and 6.1.1.4'
H H 0.0000 0.0000 'International Tables Vol C Tables 4.2.6.8 and 6.1.1.4'
Dy Dy -0.1892 4.4098 'International Tables Vol C Tables 4.2.6.8 and 6.1.1.4'
N N 0.0061 0.0033 'International Tables Vol C Tables 4.2.6.8 and 6.1.1.4'

loop_
_geom_angle_atom_site_label_1
_geom_angle_atom_site_label_2
_geom_angle_atom_site_label_3
_geom_angle
_geom_angle_site_symmetry_1
_geom_angle_site_symmetry_3
_geom_angle_publ_flag
N1 Dy1 N2 72.30(6) . 2_656 ?
N1 Dy1 C19 96.22(7) . . ?
N1 Dy1 C10 103.18(8) . . ?
N1 Dy1 C9 79.71(7) . . ?
N1 Dy1 C18 80.88(7) . . ?
N1 Dy1 C8 89.73(7) . . ?
N1 Dy1 C21 129.57(7) . . ?
N1 Dy1 C22 99.29(7) . . ?
N1 Dy1 C12 120.67(7) . . ?
N1 Dy1 C11 130.46(8) . . ?
N1 Dy1 C20 126.85(7) . . ?
N2 Dy1 C19 128.75(8) 2_656 . ?
N2 Dy1 C10 130.37(8) 2_656 . ?
N2 Dy1 C9 103.88(8) 2_656 . ?
N2 Dy1 C18 98.61(8) 2_656 . ?
N2 Dy1 C8 79.25(7) 2_656 . ?
N2 Dy1 C21 97.76(7) 2_656 . ?
N2 Dy1 C22 80.91(7) 2_656 . ?
N2 Dy1 C12 87.71(8) 2_656 . ?
N2 Dy1 C11 118.10(8) 2_656 . ?
N2 Dy1 C20 128.40(7) 2_656 . ?
C19 Dy1 C18 30.64(8) . . ?
C19 Dy1 C11 107.27(9) . . ?
C10 Dy1 C19 100.80(9) . . ?
C10 Dy1 C18 130.14(9) . . ?
C10 Dy1 C11 30.84(9) . . ?
C9 Dy1 C19 123.46(8) . . ?
C9 Dy1 C10 30.93(8) . . ?
C9 Dy1 C18 144.03(8) . . ?
C9 Dy1 C22 174.43(8) . . ?
C9 Dy1 C12 51.22(8) . . ?
C9 Dy1 C11 50.88(8) . . ?
C9 Dy1 C20 125.18(8) . . ?
C18 Dy1 C11 136.32(8) . . ?
C8 Dy1 C19 151.86(8) . . ?
C8 Dy1 C10 51.13(8) . . ?
C8 Dy1 C9 30.99(8) . . ?
C8 Dy1 C18 170.56(8) . . ?
C8 Dy1 C22 154.53(8) . . ?
C8 Dy1 C12 31.03(8) . . ?
C8 Dy1 C11 50.79(8) . . ?
C8 Dy1 C20 137.23(8) . . ?
C21 Dy1 C19 51.22(8) . . ?
C21 Dy1 C10 118.49(9) . . ?
C21 Dy1 C9 148.28(8) . . ?
C21 Dy1 C18 51.10(8) . . ?
C21 Dy1 C8 138.14(8) . . ?
C21 Dy1 C22 31.14(8) . . ?
C21 Dy1 C12 107.72(8) . . ?
C21 Dy1 C11 98.37(8) . . ?
C21 Dy1 C20 31.08(8) . . ?
C22 Dy1 C19 51.06(8) . . ?
C22 Dy1 C10 145.88(8) . . ?
C22 Dy1 C18 30.85(8) . . ?
C22 Dy1 C11 129.48(8) . . ?
C22 Dy1 C20 51.20(8) . . ?
C12 Dy1 C19 136.03(9) . . ?
C12 Dy1 C10 51.10(9) . . ?
C12 Dy1 C18 158.40(8) . . ?
C12 Dy1 C22 132.65(8) . . ?
C12 Dy1 C11 30.60(9) . . ?
C12 Dy1 C20 109.57(8) . . ?
C20 Dy1 C19 30.81(8) . . ?
C20 Dy1 C10 94.68(8) . . ?
C20 Dy1 C18 50.79(8) . . ?
C20 Dy1 C11 86.52(8) . . ?
C7 N1 Dy1 144.27(16) . . ?
C1 N1 Dy1 112.69(14) . . ?
C1 N1 C7 102.87(19) . . ?
C2 N2 Dy1 145.13(15) . 2_656 ?
C1 N2 Dy1 111.85(14) . 2_656 ?
C1 N2 C2 102.81(19) . . ?
N2 C2 C7 108.7(2) . . ?
N2 C2 C3 130.9(2) . . ?
C3 C2 C7 120.5(2) . . ?
N1 C7 C2 108.6(2) . . ?
N1 C7 C6 130.4(2) . . ?
C6 C7 C2 121.1(2) . . ?
C7 C6 H6 121.2 . . ?
C5 C6 C7 117.7(2) . . ?
C5 C6 H6 121.2 . . ?
N1 C1 C1 121.1(3) . 2_656 ?
N2 C1 N1 117.1(2) . . ?
N2 C1 C1 121.8(3) . 2_656 ?
C2 C3 H3 121.1 . . ?
C4 C3 C2 117.8(2) . . ?
C4 C3 H3 121.1 . . ?
C18 C19 Dy1 75.19(14) . . ?
C18 C19 C20 108.1(2) . . ?
C18 C19 C23 125.4(3) . . ?
C20 C19 Dy1 74.29(14) . . ?
C20 C19 C23 125.9(3) . . ?
C23 C19 Dy1 122.98(18) . . ?
C9 C10 Dy1 73.97(14) . . ?
C9 C10 C11 107.6(2) . . ?
C9 C10 C15 125.3(3) . . ?
C11 C10 Dy1 75.30(15) . . ?
C11 C10 C15 126.6(3) . . ?
C15 C10 Dy1 122.7(2) . . ?
C10 C9 Dy1 75.10(15) . . ?
C10 C9 C14 126.0(3) . . ?
C8 C9 Dy1 74.43(14) . . ?
C8 C9 C10 108.1(2) . . ?
C8 C9 C14 125.4(3) . . ?
C14 C9 Dy1 122.93(17) . . ?
C19 C18 Dy1 74.17(14) . . ?
C19 C18 C22 108.2(2) . . ?
C19 C18 C24 125.1(3) . . ?
C22 C18 Dy1 73.67(14) . . ?
C22 C18 C24 126.3(3) . . ?
C24 C18 Dy1 124.14(17) . . ?
C9 C8 Dy1 74.58(14) . . ?
C9 C8 C12 108.0(2) . . ?
C9 C8 C13 124.3(2) . . ?
C12 C8 Dy1 74.71(14) . . ?
C12 C8 C13 127.5(3) . . ?
C13 C8 Dy1 120.02(16) . . ?
C22 C21 Dy1 75.27(14) . . ?
C22 C21 C26 125.9(2) . . ?
C20 C21 Dy1 75.38(14) . . ?
C20 C21 C22 108.0(2) . . ?
C20 C21 C26 125.9(2) . . ?
C26 C21 Dy1 119.33(17) . . ?
C6 C5 H5 119.3 . . ?
C6 C5 C4 121.4(2) . . ?
C4 C5 H5 119.3 . . ?
C18 C22 Dy1 75.47(14) . . ?
C18 C22 C21 107.7(2) . . ?
C18 C22 C25 125.7(2) . . ?
C21 C22 Dy1 73.59(14) . . ?
C21 C22 C25 126.4(2) . . ?
C25 C22 Dy1 120.79(17) . . ?
C8 C12 Dy1 74.25(14) . . ?
C8 C12 C17 126.7(3) . . ?
C11 C12 Dy1 75.84(15) . . ?
C11 C12 C8 108.0(2) . . ?
C11 C12 C17 125.2(3) . . ?
C17 C12 Dy1 120.19(18) . . ?
C3 C4 C5 121.6(2) . . ?
C3 C4 H4 119.2 . . ?
C5 C4 H4 119.2 . . ?
C10 C11 Dy1 73.87(15) . . ?
C10 C11 C16 127.0(3) . . ?
C12 C11 Dy1 73.56(14) . . ?
C12 C11 C10 108.3(2) . . ?
C12 C11 C16 123.3(3) . . ?
C16 C11 Dy1 129.1(2) . . ?
C19 C20 Dy1 74.90(14) . . ?
C19 C20 C21 108.0(2) . . ?
C19 C20 C27 124.5(2) . . ?
C21 C20 Dy1 73.53(13) . . ?
C21 C20 C27 126.7(2) . . ?
C27 C20 Dy1 125.74(18) . . ?
C8 C13 H13A 109.5 . . ?
C8 C13 H13B 109.5 . . ?
C8 C13 H13C 109.5 . . ?
H13A C13 H13B 109.5 . . ?
H13A C13 H13C 109.5 . . ?
H13B C13 H13C 109.5 . . ?
C21 C26 H26A 109.5 . . ?
C21 C26 H26B 109.5 . . ?
C21 C26 H26C 109.5 . . ?
H26A C26 H26B 109.5 . . ?
H26A C26 H26C 109.5 . . ?
H26B C26 H26C 109.5 . . ?
C12 C17 H17A 109.5 . . ?
C12 C17 H17B 109.5 . . ?
C12 C17 H17C 109.5 . . ?
H17A C17 H17B 109.5 . . ?
H17A C17 H17C 109.5 . . ?
H17B C17 H17C 109.5 . . ?
C22 C25 H25A 109.5 . . ?
C22 C25 H25B 109.5 . . ?
C22 C25 H25C 109.5 . . ?
H25A C25 H25B 109.5 . . ?
H25A C25 H25C 109.5 . . ?
H25B C25 H25C 109.5 . . ?
C19 C23 H23A 109.5 . . ?
C19 C23 H23B 109.5 . . ?
C19 C23 H23C 109.5 . . ?
H23A C23 H23B 109.5 . . ?
H23A C23 H23C 109.5 . . ?
H23B C23 H23C 109.5 . . ?
C20 C27 H27A 109.5 . . ?
C20 C27 H27B 109.5 . . ?
C20 C27 H27C 109.5 . . ?
H27A C27 H27B 109.5 . . ?
H27A C27 H27C 109.5 . . ?
H27B C27 H27C 109.5 . . ?
C18 C24 H24A 109.5 . . ?
C18 C24 H24B 109.5 . . ?
C18 C24 H24C 109.5 . . ?
H24A C24 H24B 109.5 . . ?
H24A C24 H24C 109.5 . . ?
H24B C24 H24C 109.5 . . ?
C9 C14 H14A 109.5 . . ?
C9 C14 H14B 109.5 . . ?
C9 C14 H14C 109.5 . . ?
H14A C14 H14B 109.5 . . ?
H14A C14 H14C 109.5 . . ?
H14B C14 H14C 109.5 . . ?
C10 C15 H15A 109.5 . . ?
C10 C15 H15B 109.5 . . ?
C10 C15 H15C 109.5 . . ?
H15A C15 H15B 109.5 . . ?
H15A C15 H15C 109.5 . . ?
H15B C15 H15C 109.5 . . ?
C11 C16 H16A 109.5 . . ?
C11 C16 H16B 109.5 . . ?
C11 C16 H16C 109.5 . . ?
H16A C16 H16B 109.5 . . ?
H16A C16 H16C 109.5 . . ?
H16B C16 H16C 109.5 . . ?
C32 C31 H31 90.9 . . ?
C32 C31 C30 178.2(11) . . ?
C30 C31 H31 90.9 . . ?
C32 C29 H29 124.3 2 . ?
C30 C29 H29 124.3 . . ?
C30 C29 C32 111.4(8) . 2 ?
C31 C32 C29 120.8(10) . 2 ?
C31 C32 H32 119.6 . . ?
C29 C32 H32 119.6 2 . ?
C31 C30 H30 115.3 . . ?
C29 C30 C31 129.5(9) . . ?
C29 C30 H30 115.3 . . ?
C28 C33 C33 172.0(10) 2 2 ?
C28 C33 C34 119.6(8) 2 2 ?
C34 C33 C33 62.4(6) . 2 ?
C34 C33 C33 52.5(5) 2 2 ?
C34 C33 C28 125.5(8) . 2 ?
C34 C33 C34 114.9(6) . 2 ?
C33 C28 H28A 109.5 2 . ?
C33 C28 H28B 109.5 2 . ?
C33 C28 H28C 109.5 2 . ?
H28A C28 H28B 109.5 . . ?
H28A C28 H28C 109.5 . . ?
H28B C28 H28C 109.5 . . ?
C33 C34 C33 65.1(6) . 2 ?
C33 C34 H34 147.5 . . ?
C33 C34 H34 147.5 2 . ?

loop_
_geom_bond_atom_site_label_1
_geom_bond_atom_site_label_2
_geom_bond_distance
_geom_bond_site_symmetry_2
_geom_bond_publ_flag
Dy1 N1 2.4143(19) . ?
Dy1 N2 2.4319(19) 2_656 ?
Dy1 C19 2.668(2) . ?
Dy1 C10 2.663(3) . ?
Dy1 C9 2.648(2) . ?
Dy1 C18 2.681(2) . ?
Dy1 C8 2.646(2) . ?
Dy1 C21 2.636(2) . ?
Dy1 C22 2.658(2) . ?
Dy1 C12 2.652(2) . ?
Dy1 C11 2.681(3) . ?
Dy1 C20 2.660(2) . ?
N1 C7 1.386(3) . ?
N1 C1 1.346(3) . ?
N2 Dy1 2.4319(19) 2_656 ?
N2 C2 1.388(3) . ?
N2 C1 1.343(3) . ?
C2 C7 1.408(3) . ?
C2 C3 1.402(3) . ?
C7 C6 1.397(3) . ?
C6 H6 0.9500 . ?
C6 C5 1.380(4) . ?
C1 C1 1.455(4) 2_656 ?
C3 H3 0.9500 . ?
C3 C4 1.376(4) . ?
C19 C18 1.413(4) . ?
C19 C20 1.415(4) . ?
C19 C23 1.507(4) . ?
C10 C9 1.416(4) . ?
C10 C11 1.421(4) . ?
C10 C15 1.503(4) . ?
C9 C8 1.414(4) . ?
C9 C14 1.504(4) . ?
C18 C22 1.420(4) . ?
C18 C24 1.505(4) . ?
C8 C12 1.417(4) . ?
C8 C13 1.500(4) . ?
C21 C22 1.421(4) . ?
C21 C20 1.419(4) . ?
C21 C26 1.506(3) . ?
C5 H5 0.9500 . ?
C5 C4 1.400(4) . ?
C22 C25 1.500(4) . ?
C12 C11 1.408(4) . ?
C12 C17 1.506(4) . ?
C4 H4 0.9500 . ?
C11 C16 1.512(4) . ?
C20 C27 1.501(4) . ?
C13 H13A 0.9800 . ?
C13 H13B 0.9800 . ?
C13 H13C 0.9800 . ?
C26 H26A 0.9800 . ?
C26 H26B 0.9800 . ?
C26 H26C 0.9800 . ?
C17 H17A 0.9800 . ?
C17 H17B 0.9800 . ?
C17 H17C 0.9800 . ?
C25 H25A 0.9800 . ?
C25 H25B 0.9800 . ?
C25 H25C 0.9800 . ?
C23 H23A 0.9800 . ?
C23 H23B 0.9800 . ?
C23 H23C 0.9800 . ?
C27 H27A 0.9800 . ?
C27 H27B 0.9800 . ?
C27 H27C 0.9800 . ?
C24 H24A 0.9800 . ?
C24 H24B 0.9800 . ?
C24 H24C 0.9800 . ?
C14 H14A 0.9800 . ?
C14 H14B 0.9800 . ?
C14 H14C 0.9800 . ?
C15 H15A 0.9800 . ?
C15 H15B 0.9800 . ?
C15 H15C 0.9800 . ?
C16 H16A 0.9800 . ?
C16 H16B 0.9800 . ?
C16 H16C 0.9800 . ?
C31 H31 0.9500 . ?
C31 C32 1.093(12) . ?
C31 C30 1.506(12) . ?
C29 H29 0.9500 . ?
C29 C32 1.628(14) 2 ?
C29 C30 1.240(12) . ?
C32 C29 1.628(14) 2 ?
C32 H32 0.9500 . ?
C30 H30 0.9500 . ?
C33 C33 1.481(13) 2 ?
C33 C28 1.425(12) 2 ?
C33 C34 1.296(10) . ?
C33 C34 1.447(10) 2 ?
C28 C33 1.426(12) 2 ?
C28 H28A 0.9800 . ?
C28 H28B 0.9800 . ?
C28 H28C 0.9800 . ?
C34 C33 1.447(10) 2 ?
C34 H34 0.9500 . ?
